data_7030609
loop_
_publ_author_name
'Sabiah, Shahulhameed'
'Varghese, Babu'
'Murthy, Narasimha N.'

_publ_section_title
;
 Mononuclear [(BP)2MX]n+ (M = Cu2+, Co2+, Zn2+; X = OH2, Cl&#x2212;)
 complexes with a new biphenyl appended N-bidentate ligand: structural,
 spectroscopic, solution equilibrium and ligand dynamic studies
;
_journal_coden_ASTM DTARAF
_journal_issue 44
_journal_name_full 'Dalton Transactions'
_journal_page_first 9770
_journal_page_last 9780
_journal_paper_doi 10.1039/b910519k
_journal_year 2009
_chemical_formula_sum 'C40 H37 Cl2 Cu N4 O4.5'
_chemical_formula_weight 780.18
_space_group_IT_number 61
_symmetry_cell_setting orthorhombic
_symmetry_space_group_name_Hall '-P 2ac 2ab'
_symmetry_space_group_name_H-M 'P b c a'
_atom_sites_solution_hydrogens geom
_atom_sites_solution_primary direct
_atom_sites_solution_secondary difmap
_audit_creation_method SHELXL-97
_cell_angle_alpha 90.00
_cell_angle_beta 90.00
_cell_angle_gamma 90.00
_cell_formula_units_Z 8
_cell_length_a 9.342(2)
_cell_length_b 21.1380(19)
_cell_length_c 37.486(6)
_cell_measurement_reflns_used 25
_cell_measurement_temperature 293(2)
_cell_measurement_theta_max 30
_cell_measurement_theta_min 20
_cell_volume 7402(2)
_computing_cell_refinement 'cad4 programs'
_computing_data_collection 'cad4 programs'
_computing_data_reduction 'XCAD4 (WINGX)'
_computing_molecular_graphics 'ORTEP3 (WINGX)'
_computing_publication_material 'SHELXL-97 (Sheldrick, 1997)'
_computing_structure_refinement 'SHELXL-97 (Sheldrick, 1997)'
_computing_structure_solution 'SIR92 (WINGX)'
_diffrn_ambient_temperature 293(2)
_diffrn_measured_fraction_theta_full 0.997
_diffrn_measured_fraction_theta_max 0.997
_diffrn_measurement_device_type 'CAD4 diffractometer'
_diffrn_measurement_method '\w-2\t scan'
_diffrn_radiation_monochromator graphite
_diffrn_radiation_source 'fine-focus sealed tube'
_diffrn_radiation_type CuK\a
_diffrn_radiation_wavelength 1.54180
_diffrn_reflns_av_R_equivalents 0.0000
_diffrn_reflns_av_sigmaI/netI 0.0241
_diffrn_reflns_limit_h_max 10
_diffrn_reflns_limit_h_min -11
_diffrn_reflns_limit_k_max 25
_diffrn_reflns_limit_k_min -11
_diffrn_reflns_limit_l_max 45
_diffrn_reflns_limit_l_min 0
_diffrn_reflns_number 6723
_diffrn_reflns_theta_full 67.97
_diffrn_reflns_theta_max 67.97
_diffrn_reflns_theta_min 2.36
_diffrn_standards_decay_% 0
_diffrn_standards_interval_time 3600
_diffrn_standards_number 2
_exptl_absorpt_coefficient_mu 2.554
_exptl_absorpt_correction_T_max 0.9981
_exptl_absorpt_correction_T_min 0.7470
_exptl_absorpt_correction_type psi-scan
_exptl_absorpt_process_details
;
North A.C.T., Phillips D.C. & Mathews F.S. (1968)
Acta. Cryst. A24, 351
Number of psi-scan sets used was 2
Theta correction was applied.
Averaged transmission function was used.
No Fourier smoothing was applied.
;
_exptl_crystal_colour green
_exptl_crystal_density_diffrn 1.400
_exptl_crystal_density_method 'not measured'
_exptl_crystal_description plate
_exptl_crystal_F_000 3232
_exptl_crystal_size_max 0.3
_exptl_crystal_size_mid 0.2
_exptl_crystal_size_min 0.2
_refine_diff_density_max 0.482
_refine_diff_density_min -0.457
_refine_diff_density_rms 0.070
_refine_ls_extinction_coef 0.00029(5)
_refine_ls_extinction_expression Fc^*^=kFc[1+0.001xFc^2^\l^3^/sin(2\q)]^-1/4^
_refine_ls_extinction_method SHELXL
_refine_ls_goodness_of_fit_ref 1.042
_refine_ls_hydrogen_treatment mixed
_refine_ls_matrix_type full
_refine_ls_number_parameters 522
_refine_ls_number_reflns 6723
_refine_ls_number_restraints 31
_refine_ls_restrained_S_all 1.042
_refine_ls_R_factor_all 0.0763
_refine_ls_R_factor_gt 0.0539
_refine_ls_shift/su_max 0.001
_refine_ls_shift/su_mean 0.000
_refine_ls_structure_factor_coef Fsqd
_refine_ls_weighting_details 'calc w=1/[\s^2^(Fo^2^)+(0.0980P)^2^+2.4841P] where P=(Fo^2^+2Fc^2^)/3'
_refine_ls_weighting_scheme calc
_refine_ls_wR_factor_gt 0.1449
_refine_ls_wR_factor_ref 0.1624
_reflns_number_gt 4847
_reflns_number_total 6723
_reflns_threshold_expression >2sigma(I)
_cod_duplicate_entry 7002777
_cod_data_source_file b910519k.txt
_cod_data_source_block 645339
_cod_original_sg_symbol_H-M Pbca
_cod_original_formula_sum 'C40 H37 Cl2 Cu N4 O4.50'
_cod_database_code 7030609

loop_
_symmetry_equiv_pos_as_xyz
'x, y, z'
'-x+1/2, -y, z+1/2'
'x+1/2, -y+1/2, -z'
'-x, y+1/2, -z+1/2'
'-x, -y, -z'
'x-1/2, y, -z-1/2'
'-x-1/2, y-1/2, z'
'x, -y-1/2, z-1/2'

loop_
_atom_site_label
_atom_site_type_symbol
_atom_site_fract_x
_atom_site_fract_y
_atom_site_fract_z
_atom_site_U_iso_or_equiv
_atom_site_adp_type
_atom_site_occupancy
_atom_site_symmetry_multiplicity
_atom_site_calc_flag
_atom_site_refinement_flags
_atom_site_disorder_assembly
_atom_site_disorder_group
C1 C 0.1595(3) 0.06848(18) 0.68642(9) 0.0629(8) Uani 1 1 d . . .
H1A H 0.1127 0.0983 0.7022 0.076 Uiso 1 1 calc R . .
H1B H 0.0895 0.0549 0.6689 0.076 Uiso 1 1 calc R . .
C2 C 0.2053(3) 0.0120(2) 0.70784(8) 0.0670(9) Uani 1 1 d . . .
C3 C 0.1660(4) -0.0490(2) 0.69788(11) 0.0793(11) Uani 1 1 d . . .
H3 H 0.1158 -0.0551 0.6767 0.095 Uiso 1 1 calc R . .
C4 C 0.1997(5) -0.1005(2) 0.71858(13) 0.0989(14) Uani 1 1 d . . .
H4 H 0.1720 -0.1407 0.7112 0.119 Uiso 1 1 calc R . .
C5 C 0.2729(6) -0.0936(3) 0.74969(16) 0.1111(17) Uani 1 1 d . . .
H5 H 0.2965 -0.1288 0.7634 0.133 Uiso 1 1 calc R . .
C6 C 0.3115(5) -0.0340(3) 0.76069(11) 0.0999(16) Uani 1 1 d . . .
H6 H 0.3607 -0.0293 0.7821 0.120 Uiso 1 1 calc R . .
C7 C 0.2782(4) 0.0208(2) 0.74020(9) 0.0749(10) Uani 1 1 d . . .
C8 C 0.3189(4) 0.0845(2) 0.75156(9) 0.0767(11) Uani 1 1 d . . .
C9 C 0.2928(4) 0.1048(3) 0.78649(10) 0.0973(16) Uani 1 1 d . . .
H9 H 0.2528 0.0772 0.8030 0.117 Uiso 1 1 calc R . .
C10 C 0.3261(5) 0.1655(4) 0.79633(13) 0.117(2) Uani 1 1 d . . .
H10 H 0.3068 0.1783 0.8196 0.140 Uiso 1 1 calc R . .
C11 C 0.3871(6) 0.2080(3) 0.77317(15) 0.1122(18) Uani 1 1 d . . .
H11 H 0.4083 0.2489 0.7805 0.135 Uiso 1 1 calc R . .
C12 C 0.4168(4) 0.1884(2) 0.73800(11) 0.0852(12) Uani 1 1 d . . .
H12 H 0.4598 0.2161 0.7220 0.102 Uiso 1 1 calc R . .
C13 C 0.3818(4) 0.12781(19) 0.72745(9) 0.0675(9) Uani 1 1 d . . .
C14 C 0.4109(3) 0.10544(17) 0.68990(8) 0.0573(8) Uani 1 1 d . . .
H14A H 0.4794 0.1338 0.6788 0.069 Uiso 1 1 calc R . .
H14B H 0.4542 0.0638 0.6909 0.069 Uiso 1 1 calc R . .
C15 C 0.2320(4) 0.16672(16) 0.65795(9) 0.0627(8) Uani 1 1 d . . .
H15A H 0.3144 0.1927 0.6521 0.075 Uiso 1 1 calc R . .
H15B H 0.1844 0.1855 0.6784 0.075 Uiso 1 1 calc R . .
C16 C 0.1307(3) 0.16571(15) 0.62667(9) 0.0567(7) Uani 1 1 d . . .
C17 C 0.0277(4) 0.21124(17) 0.62100(11) 0.0726(10) Uani 1 1 d . . .
H17 H 0.0137 0.2436 0.6375 0.087 Uiso 1 1 calc R . .
C18 C -0.0543(4) 0.2080(2) 0.59042(12) 0.0801(11) Uani 1 1 d . . .
H18 H -0.1234 0.2387 0.5859 0.096 Uiso 1 1 calc R . .
C19 C -0.0334(4) 0.1597(2) 0.56688(11) 0.0768(10) Uani 1 1 d . . .
H19 H -0.0874 0.1571 0.5461 0.092 Uiso 1 1 calc R . .
C20 C 0.0686(4) 0.11484(19) 0.57444(9) 0.0689(9) Uani 1 1 d . . .
H20 H 0.0812 0.0811 0.5588 0.083 Uiso 1 1 calc R . .
C21 C 0.4617(3) 0.04358(13) 0.54513(7) 0.0477(6) Uani 1 1 d . . .
H21A H 0.4454 0.0026 0.5560 0.057 Uiso 1 1 calc R . .
H21B H 0.5585 0.0437 0.5358 0.057 Uiso 1 1 calc R . .
C22 C 0.3593(3) 0.05127(14) 0.51457(8) 0.0501(7) Uani 1 1 d . . .
C23 C 0.2471(4) 0.00869(18) 0.50946(9) 0.0653(9) Uani 1 1 d . . .
H23 H 0.2308 -0.0233 0.5260 0.078 Uiso 1 1 calc R . .
C24 C 0.1594(4) 0.0143(2) 0.47944(11) 0.0832(13) Uani 1 1 d . . .
H24 H 0.0850 -0.0143 0.4761 0.100 Uiso 1 1 calc R . .
C25 C 0.1818(4) 0.0615(2) 0.45482(11) 0.0816(12) Uani 1 1 d . . .
H25 H 0.1207 0.0659 0.4354 0.098 Uiso 1 1 calc R . .
C26 C 0.2942(4) 0.10186(19) 0.45918(9) 0.0692(9) Uani 1 1 d . . .
H26 H 0.3114 0.1327 0.4420 0.083 Uiso 1 1 calc R . .
C27 C 0.3844(3) 0.09801(15) 0.48898(8) 0.0522(7) Uani 1 1 d . . .
C28 C 0.5019(3) 0.14335(14) 0.49374(8) 0.0517(7) Uani 1 1 d . . .
C29 C 0.5940(4) 0.15899(17) 0.46587(9) 0.0698(9) Uani 1 1 d . . .
H29 H 0.5831 0.1397 0.4437 0.084 Uiso 1 1 calc R . .
C30 C 0.7018(5) 0.2032(2) 0.47093(11) 0.0843(12) Uani 1 1 d . . .
H30 H 0.7639 0.2127 0.4523 0.101 Uiso 1 1 calc R . .
C31 C 0.7175(4) 0.23278(19) 0.50286(11) 0.0787(11) Uani 1 1 d . . .
H31 H 0.7891 0.2629 0.5059 0.094 Uiso 1 1 calc R . .
C32 C 0.6274(4) 0.21828(15) 0.53085(9) 0.0618(8) Uani 1 1 d . . .
H32 H 0.6382 0.2390 0.5526 0.074 Uiso 1 1 calc R . .
C33 C 0.5210(3) 0.17306(13) 0.52695(8) 0.0488(6) Uani 1 1 d . . .
C34 C 0.4224(3) 0.15653(13) 0.55747(8) 0.0484(6) Uani 1 1 d . . .
H34A H 0.4319 0.1885 0.5759 0.058 Uiso 1 1 calc R . .
H34B H 0.3244 0.1576 0.5490 0.058 Uiso 1 1 calc R . .
C35 C 0.5885(3) 0.09475(14) 0.59334(8) 0.0508(7) Uani 1 1 d . . .
H35A H 0.5910 0.1316 0.6088 0.061 Uiso 1 1 calc R . .
H35B H 0.6673 0.0979 0.5766 0.061 Uiso 1 1 calc R . .
C36 C 0.6048(3) 0.03598(14) 0.61531(7) 0.0510(7) Uani 1 1 d . . .
C37 C 0.7355(4) 0.00903(16) 0.62294(9) 0.0607(8) Uani 1 1 d . . .
H37 H 0.8197 0.0276 0.6149 0.073 Uiso 1 1 calc R . .
C38 C 0.7394(5) -0.04614(17) 0.64279(9) 0.0736(10) Uani 1 1 d . . .
H38 H 0.8263 -0.0653 0.6482 0.088 Uiso 1 1 calc R . .
C39 C 0.6148(5) -0.07166(18) 0.65418(10) 0.0798(11) Uani 1 1 d . . .
H39 H 0.6160 -0.1087 0.6675 0.096 Uiso 1 1 calc R . .
C40 C 0.4868(5) -0.04333(16) 0.64622(9) 0.0721(10) Uani 1 1 d . . .
H40 H 0.4020 -0.0616 0.6542 0.087 Uiso 1 1 calc R . .
N1 N 0.2801(2) 0.10232(12) 0.66717(6) 0.0522(6) Uani 1 1 d . . .
N2 N 0.1504(3) 0.11856(13) 0.60375(7) 0.0568(6) Uani 1 1 d . . .
N3 N 0.4509(2) 0.09327(10) 0.57353(6) 0.0423(5) Uani 1 1 d . . .
N4 N 0.4819(3) 0.01058(12) 0.62704(7) 0.0575(6) Uani 1 1 d . . .
O5 O 0.2395(12) 0.3269(4) 0.6220(3) 0.154(3) Uani 0.50 1 d PD . .
Cl1 Cl 0.16362(11) -0.02928(4) 0.60124(2) 0.0744(3) Uani 1 1 d . . .
Cl2 Cl 0.6211(6) 0.2883(4) 0.64322(19) 0.0732(12) Uani 0.50 1 d PD A 1
O1 O 0.5229(18) 0.3203(9) 0.6629(5) 0.186(8) Uani 0.50 1 d PD A 1
O2 O 0.607(2) 0.3193(7) 0.6108(3) 0.181(8) Uani 0.50 1 d PD A 1
O3 O 0.568(3) 0.2271(6) 0.6426(6) 0.136(8) Uani 0.50 1 d PD A 1
O4 O 0.7548(9) 0.2915(4) 0.6585(3) 0.153(4) Uani 0.50 1 d PD A 1
Cl2' Cl 0.5765(6) 0.2880(4) 0.63695(19) 0.0801(14) Uani 0.50 1 d PD B 2
O1' O 0.585(2) 0.3221(6) 0.6683(3) 0.157(8) Uani 0.50 1 d PD B 2
O2' O 0.6730(18) 0.3124(6) 0.6122(3) 0.168(8) Uani 0.50 1 d PD B 2
O3' O 0.601(3) 0.2232(6) 0.6389(5) 0.116(6) Uani 0.50 1 d PD B 2
O4' O 0.4404(15) 0.2891(6) 0.6205(5) 0.241(7) Uani 0.50 1 d PD B 2
Cu Cu 0.30495(5) 0.05822(2) 0.615011(12) 0.05609(18) Uani 1 1 d . . .
H5A H 0.261(7) 0.3670(12) 0.6160(12) 0.056(13) Uiso 0.50 1 d PD . .
H5B H 0.232(8) 0.324(2) 0.6458(5) 0.056(13) Uiso 0.50 1 d PD . .

loop_
_atom_site_aniso_label
_atom_site_aniso_U_11
_atom_site_aniso_U_22
_atom_site_aniso_U_33
_atom_site_aniso_U_23
_atom_site_aniso_U_13
_atom_site_aniso_U_12
C1 0.0434(16) 0.093(2) 0.0528(17) 0.0056(16) 0.0046(13) 0.0001(16)
C2 0.0440(16) 0.105(3) 0.0521(17) 0.0147(18) 0.0060(14) -0.0003(18)
C3 0.066(2) 0.099(3) 0.072(2) 0.017(2) 0.0052(19) -0.018(2)
C4 0.097(3) 0.102(3) 0.097(3) 0.032(3) 0.001(3) -0.019(3)
C5 0.104(4) 0.115(4) 0.115(4) 0.048(3) 0.001(3) -0.013(3)
C6 0.075(3) 0.160(5) 0.065(2) 0.039(3) -0.005(2) 0.001(3)
C7 0.053(2) 0.120(3) 0.0523(18) 0.012(2) 0.0011(15) -0.002(2)
C8 0.0497(18) 0.131(3) 0.0499(17) 0.002(2) -0.0031(16) 0.015(2)
C9 0.064(2) 0.177(5) 0.051(2) -0.015(3) -0.0032(17) 0.019(3)
C10 0.076(3) 0.208(7) 0.066(3) -0.040(4) -0.008(2) 0.041(4)
C11 0.089(3) 0.144(5) 0.104(4) -0.051(3) -0.029(3) 0.032(3)
C12 0.077(3) 0.103(3) 0.076(2) -0.025(2) -0.017(2) 0.014(2)
C13 0.0455(17) 0.102(3) 0.0556(18) -0.0107(18) -0.0062(15) 0.0133(17)
C14 0.0436(16) 0.078(2) 0.0505(16) -0.0044(15) 0.0010(13) 0.0005(15)
C15 0.0574(19) 0.071(2) 0.0599(18) -0.0082(16) -0.0011(15) 0.0061(16)
C16 0.0445(16) 0.0645(19) 0.0612(18) 0.0077(15) 0.0044(14) 0.0033(14)
C17 0.068(2) 0.068(2) 0.082(2) 0.0049(18) 0.0017(19) 0.0122(18)
C18 0.060(2) 0.082(3) 0.099(3) 0.023(2) -0.011(2) 0.0116(19)
C19 0.0516(19) 0.106(3) 0.072(2) 0.015(2) -0.0069(17) 0.004(2)
C20 0.0502(18) 0.096(3) 0.0604(19) -0.0009(18) -0.0042(15) 0.0029(18)
C21 0.0521(16) 0.0420(14) 0.0492(15) -0.0051(11) 0.0053(13) 0.0022(12)
C22 0.0442(14) 0.0579(17) 0.0482(15) -0.0148(13) 0.0058(12) -0.0002(13)
C23 0.0549(17) 0.079(2) 0.0617(19) -0.0243(16) 0.0173(16) -0.0174(17)
C24 0.0456(18) 0.131(4) 0.073(2) -0.049(3) 0.0057(17) -0.020(2)
C25 0.061(2) 0.120(3) 0.064(2) -0.032(2) -0.0101(18) 0.006(2)
C26 0.066(2) 0.085(2) 0.0560(18) -0.0126(17) -0.0148(16) 0.0138(18)
C27 0.0495(16) 0.0605(17) 0.0467(15) -0.0090(13) -0.0008(13) 0.0049(14)
C28 0.0507(16) 0.0552(16) 0.0493(16) 0.0072(13) -0.0034(13) 0.0019(13)
C29 0.079(2) 0.076(2) 0.0540(18) 0.0131(16) 0.0041(17) -0.0006(19)
C30 0.087(3) 0.089(3) 0.077(3) 0.028(2) 0.016(2) -0.020(2)
C31 0.077(3) 0.077(3) 0.082(3) 0.020(2) -0.007(2) -0.028(2)
C32 0.062(2) 0.0574(18) 0.0655(19) 0.0115(15) -0.0101(16) -0.0100(15)
C33 0.0450(15) 0.0477(15) 0.0539(15) 0.0059(12) -0.0060(13) 0.0034(12)
C34 0.0484(15) 0.0466(15) 0.0503(15) -0.0031(12) -0.0033(13) 0.0025(12)
C35 0.0443(15) 0.0554(16) 0.0528(16) -0.0017(13) -0.0076(13) 0.0027(13)
C36 0.0555(17) 0.0541(16) 0.0435(15) -0.0065(12) -0.0040(13) 0.0075(14)
C37 0.0556(18) 0.068(2) 0.0582(17) -0.0105(15) -0.0110(15) 0.0131(16)
C38 0.080(3) 0.072(2) 0.069(2) -0.0077(18) -0.017(2) 0.029(2)
C39 0.107(3) 0.062(2) 0.070(2) 0.0126(18) -0.002(2) 0.022(2)
C40 0.083(3) 0.065(2) 0.069(2) 0.0121(17) 0.0069(19) 0.0123(19)
N1 0.0414(13) 0.0674(15) 0.0476(13) 0.0002(11) 0.0009(10) 0.0010(11)
N2 0.0433(13) 0.0738(17) 0.0533(14) 0.0004(13) 0.0006(11) 0.0055(12)
N3 0.0413(12) 0.0426(11) 0.0430(12) -0.0029(9) -0.0013(9) 0.0004(9)
N4 0.0620(16) 0.0579(14) 0.0526(13) 0.0043(12) 0.0066(13) 0.0107(13)
O5 0.147(8) 0.115(6) 0.201(9) 0.033(6) -0.051(8) -0.046(6)
Cl1 0.0801(6) 0.0775(6) 0.0655(5) 0.0032(4) -0.0040(4) -0.0227(5)
Cl2 0.082(3) 0.0592(17) 0.079(2) 0.0006(15) 0.0018(19) 0.010(2)
O1 0.154(11) 0.213(15) 0.191(14) -0.071(11) 0.054(10) 0.077(11)
O2 0.28(2) 0.163(10) 0.098(7) 0.082(8) -0.027(9) -0.026(11)
O3 0.166(13) 0.067(8) 0.175(14) 0.003(8) 0.020(9) -0.056(8)
O4 0.108(6) 0.099(5) 0.252(12) 0.019(6) -0.051(7) -0.024(5)
Cl2' 0.099(4) 0.0567(17) 0.084(3) -0.0041(18) 0.013(2) -0.003(3)
O1' 0.270(19) 0.108(8) 0.093(6) -0.047(6) 0.076(9) -0.087(10)
O2' 0.241(15) 0.125(8) 0.138(10) -0.056(7) 0.133(11) -0.080(9)
O3' 0.173(14) 0.075(8) 0.101(7) -0.018(6) -0.026(8) 0.011(7)
O4' 0.209(15) 0.182(11) 0.33(2) 0.036(12) -0.115(14) -0.033(10)
Cu 0.0479(3) 0.0650(3) 0.0553(3) 0.0008(2) 0.0027(2) 0.0064(2)

loop_
_atom_type_symbol
_atom_type_description
_atom_type_scat_dispersion_real
_atom_type_scat_dispersion_imag
_atom_type_scat_source
C C 0.0181 0.0091 'International Tables Vol C Tables 4.2.6.8 and 6.1.1.4'
H H 0.0000 0.0000 'International Tables Vol C Tables 4.2.6.8 and 6.1.1.4'
N N 0.0311 0.0180 'International Tables Vol C Tables 4.2.6.8 and 6.1.1.4'
O O 0.0492 0.0322 'International Tables Vol C Tables 4.2.6.8 and 6.1.1.4'
Cl Cl 0.3639 0.7018 'International Tables Vol C Tables 4.2.6.8 and 6.1.1.4'
Cu Cu -1.9646 0.5888 'International Tables Vol C Tables 4.2.6.8 and 6.1.1.4'

loop_
_geom_angle_atom_site_label_1
_geom_angle_atom_site_label_2
_geom_angle_atom_site_label_3
_geom_angle
C2 C1 N1 114.7(3)
C2 C1 H1A 108.6
N1 C1 H1A 108.6
C2 C1 H1B 108.6
N1 C1 H1B 108.6
H1A C1 H1B 107.6
C3 C2 C7 118.8(4)
C3 C2 C1 121.2(3)
C7 C2 C1 119.7(4)
C4 C3 C2 121.5(4)
C4 C3 H3 119.3
C2 C3 H3 119.3
C5 C4 C3 121.0(5)
C5 C4 H4 119.5
C3 C4 H4 119.5
C4 C5 C6 119.2(5)
C4 C5 H5 120.4
C6 C5 H5 120.4
C5 C6 C7 121.7(4)
C5 C6 H6 119.1
C7 C6 H6 119.1
C2 C7 C6 117.7(4)
C2 C7 C8 119.9(4)
C6 C7 C8 122.3(4)
C9 C8 C13 118.2(5)
C9 C8 C7 120.6(4)
C13 C8 C7 121.2(3)
C10 C9 C8 119.9(5)
C10 C9 H9 120.0
C8 C9 H9 120.0
C9 C10 C11 122.4(5)
C9 C10 H10 118.8
C11 C10 H10 118.8
C10 C11 C12 118.7(5)
C10 C11 H11 120.6
C12 C11 H11 120.6
C13 C12 C11 119.7(5)
C13 C12 H12 120.2
C11 C12 H12 120.2
C12 C13 C8 121.0(4)
C12 C13 C14 121.0(4)
C8 C13 C14 117.9(3)
N1 C14 C13 113.5(2)
N1 C14 H14A 108.9
C13 C14 H14A 108.9
N1 C14 H14B 108.9
C13 C14 H14B 108.9
H14A C14 H14B 107.7
N1 C15 C16 111.1(3)
N1 C15 H15A 109.4
C16 C15 H15A 109.4
N1 C15 H15B 109.4
C16 C15 H15B 109.4
H15A C15 H15B 108.0
N2 C16 C17 121.4(3)
N2 C16 C15 115.3(3)
C17 C16 C15 123.3(3)
C16 C17 C18 118.8(4)
C16 C17 H17 120.6
C18 C17 H17 120.6
C19 C18 C17 119.7(4)
C19 C18 H18 120.2
C17 C18 H18 120.2
C18 C19 C20 118.9(4)
C18 C19 H19 120.6
C20 C19 H19 120.6
N2 C20 C19 121.6(4)
N2 C20 H20 119.2
C19 C20 H20 119.2
N3 C21 C22 115.0(2)
N3 C21 H21A 108.5
C22 C21 H21A 108.5
N3 C21 H21B 108.5
C22 C21 H21B 108.5
H21A C21 H21B 107.5
C23 C22 C27 119.2(3)
C23 C22 C21 120.9(3)
C27 C22 C21 119.6(3)
C22 C23 C24 119.8(4)
C22 C23 H23 120.1
C24 C23 H23 120.1
C25 C24 C23 120.8(3)
C25 C24 H24 119.6
C23 C24 H24 119.6
C26 C25 C24 119.4(4)
C26 C25 H25 120.3
C24 C25 H25 120.3
C25 C26 C27 121.5(4)
C25 C26 H26 119.3
C27 C26 H26 119.3
C22 C27 C26 119.2(3)
C22 C27 C28 120.2(3)
C26 C27 C28 120.6(3)
C29 C28 C33 118.7(3)
C29 C28 C27 121.7(3)
C33 C28 C27 119.6(3)
C30 C29 C28 120.4(3)
C30 C29 H29 119.8
C28 C29 H29 119.8
C31 C30 C29 120.6(4)
C31 C30 H30 119.7
C29 C30 H30 119.7
C30 C31 C32 120.2(3)
C30 C31 H31 119.9
C32 C31 H31 119.9
C31 C32 C33 120.7(3)
C31 C32 H32 119.7
C33 C32 H32 119.7
C32 C33 C28 119.5(3)
C32 C33 C34 121.1(3)
C28 C33 C34 119.4(3)
N3 C34 C33 113.9(2)
N3 C34 H34A 108.8
C33 C34 H34A 108.8
N3 C34 H34B 108.8
C33 C34 H34B 108.8
H34A C34 H34B 107.7
N3 C35 C36 110.2(2)
N3 C35 H35A 109.6
C36 C35 H35A 109.6
N3 C35 H35B 109.6
C36 C35 H35B 109.6
H35A C35 H35B 108.1
N4 C36 C37 121.7(3)
N4 C36 C35 115.2(3)
C37 C36 C35 123.2(3)
C36 C37 C38 118.9(4)
C36 C37 H37 120.5
C38 C37 H37 120.5
C39 C38 C37 118.9(4)
C39 C38 H38 120.5
C37 C38 H38 120.5
C38 C39 C40 120.5(3)
C38 C39 H39 119.7
C40 C39 H39 119.7
N4 C40 C39 121.0(4)
N4 C40 H40 119.5
C39 C40 H40 119.5
C15 N1 C14 110.0(2)
C15 N1 C1 108.7(2)
C14 N1 C1 110.9(2)
C15 N1 Cu 102.54(18)
C14 N1 Cu 116.38(17)
C1 N1 Cu 107.72(19)
C16 N2 C20 119.7(3)
C16 N2 Cu 116.6(2)
C20 N2 Cu 123.7(2)
C35 N3 C34 109.7(2)
C35 N3 C21 108.2(2)
C34 N3 C21 110.7(2)
C35 N3 Cu 100.97(16)
C34 N3 Cu 118.55(17)
C21 N3 Cu 107.95(16)
C36 N4 C40 119.0(3)
C36 N4 Cu 115.76(19)
C40 N4 Cu 125.3(3)
H5A O5 H5B 108.8(17)
O1 Cl2 O4 111.3(10)
O1 Cl2 O3 103.5(15)
O4 Cl2 O3 112.1(11)
O1 Cl2 O2 100.2(13)
O4 Cl2 O2 115.2(11)
O3 Cl2 O2 113.2(13)
O1' Cl2' O3' 117.4(11)
O1' Cl2' O2' 109.6(9)
O3' Cl2' O2' 107.1(13)
O1' Cl2' O4' 114.7(11)
O3' Cl2' O4' 100.7(11)
O2' Cl2' O4' 106.6(11)
N2 Cu N4 170.11(12)
N2 Cu N1 80.63(10)
N4 Cu N1 95.85(10)
N2 Cu N3 94.87(10)
N4 Cu N3 79.35(10)
N1 Cu N3 123.86(9)
N2 Cu Cl1 92.93(9)
N4 Cu Cl1 96.86(9)
N1 Cu Cl1 118.55(7)
N3 Cu Cl1 117.55(6)

loop_
_geom_bond_atom_site_label_1
_geom_bond_atom_site_label_2
_geom_bond_distance
C1 C2 1.501(5)
C1 N1 1.517(4)
C1 H1A 0.9700
C1 H1B 0.9700
C2 C3 1.392(6)
C2 C7 1.404(5)
C3 C4 1.373(6)
C3 H3 0.9300
C4 C5 1.360(7)
C4 H4 0.9300
C5 C6 1.374(7)
C5 H5 0.9300
C6 C7 1.423(6)
C6 H6 0.9300
C7 C8 1.464(6)
C8 C9 1.399(5)
C8 C13 1.414(5)
C9 C10 1.370(8)
C9 H9 0.9300
C10 C11 1.373(8)
C10 H10 0.9300
C11 C12 1.410(6)
C11 H11 0.9300
C12 C13 1.379(5)
C12 H12 0.9300
C13 C14 1.510(4)
C14 N1 1.492(4)
C14 H14A 0.9700
C14 H14B 0.9700
C15 N1 1.475(4)
C15 C16 1.507(5)
C15 H15A 0.9700
C15 H15B 0.9700
C16 N2 1.328(4)
C16 C17 1.377(5)
C17 C18 1.380(5)
C17 H17 0.9300
C18 C19 1.364(6)
C18 H18 0.9300
C19 C20 1.374(5)
C19 H19 0.9300
C20 N2 1.341(4)
C20 H20 0.9300
C21 N3 1.499(3)
C21 C22 1.501(4)
C21 H21A 0.9700
C21 H21B 0.9700
C22 C23 1.394(4)
C22 C27 1.397(4)
C23 C24 1.397(5)
C23 H23 0.9300
C24 C25 1.376(6)
C24 H24 0.9300
C25 C26 1.362(5)
C25 H25 0.9300
C26 C27 1.402(4)
C26 H26 0.9300
C27 C28 1.468(4)
C28 C29 1.393(4)
C28 C33 1.406(4)
C29 C30 1.388(5)
C29 H29 0.9300
C30 C31 1.358(6)
C30 H30 0.9300
C31 C32 1.379(5)
C31 H31 0.9300
C32 C33 1.387(4)
C32 H32 0.9300
C33 C34 1.509(4)
C34 N3 1.490(3)
C34 H34A 0.9700
C34 H34B 0.9700
C35 N3 1.485(3)
C35 C36 1.498(4)
C35 H35A 0.9700
C35 H35B 0.9700
C36 N4 1.341(4)
C36 C37 1.378(4)
C37 C38 1.384(5)
C37 H37 0.9300
C38 C39 1.352(6)
C38 H38 0.9300
C39 C40 1.370(6)
C39 H39 0.9300
C40 N4 1.348(4)
C40 H40 0.9300
N1 Cu 2.178(2)
N2 Cu 1.972(3)
N3 Cu 2.197(2)
N4 Cu 1.988(3)
O5 H5A 0.898(10)
O5 H5B 0.896(10)
Cl1 Cu 2.3304(10)
Cl2 O1 1.357(11)
Cl2 O4 1.376(9)
Cl2 O3 1.385(10)
Cl2 O2 1.386(9)
Cl2' O1' 1.381(10)
Cl2' O3' 1.391(12)
Cl2' O2' 1.393(10)
Cl2' O4' 1.413(11)

loop_
_geom_hbond_atom_site_label_D
_geom_hbond_atom_site_label_H
_geom_hbond_atom_site_label_A
_geom_hbond_distance_DH
_geom_hbond_distance_HA
_geom_hbond_distance_DA
_geom_hbond_angle_DHA
_geom_hbond_site_symmetry_A
O5 H5A Cl1 0.898(10) 2.369(15) 3.266(8) 176(6) 7_665

loop_
_geom_torsion_atom_site_label_1
_geom_torsion_atom_site_label_2
_geom_torsion_atom_site_label_3
_geom_torsion_atom_site_label_4
_geom_torsion
N1 C1 C2 C3 -111.8(4)
N1 C1 C2 C7 73.9(4)
C7 C2 C3 C4 -1.4(6)
C1 C2 C3 C4 -175.8(4)
C2 C3 C4 C5 0.0(7)
C3 C4 C5 C6 1.0(8)
C4 C5 C6 C7 -0.6(8)
C3 C2 C7 C6 1.7(5)
C1 C2 C7 C6 176.1(3)
C3 C2 C7 C8 -179.1(3)
C1 C2 C7 C8 -4.7(5)
C5 C6 C7 C2 -0.7(6)
C5 C6 C7 C8 -179.9(4)
C2 C7 C8 C9 133.2(4)
C6 C7 C8 C9 -47.7(5)
C2 C7 C8 C13 -45.0(5)
C6 C7 C8 C13 134.1(4)
C13 C8 C9 C10 0.9(6)
C7 C8 C9 C10 -177.3(4)
C8 C9 C10 C11 -0.9(7)
C9 C10 C11 C12 -0.2(7)
C10 C11 C12 C13 1.3(7)
C11 C12 C13 C8 -1.3(6)
C11 C12 C13 C14 179.5(3)
C9 C8 C13 C12 0.2(5)
C7 C8 C13 C12 178.4(3)
C9 C8 C13 C14 179.4(3)
C7 C8 C13 C14 -2.3(5)
C12 C13 C14 N1 -104.3(4)
C8 C13 C14 N1 76.4(4)
N1 C15 C16 N2 -29.1(4)
N1 C15 C16 C17 153.2(3)
N2 C16 C17 C18 -1.3(5)
C15 C16 C17 C18 176.3(3)
C16 C17 C18 C19 1.0(6)
C17 C18 C19 C20 0.5(6)
C18 C19 C20 N2 -1.9(6)
N3 C21 C22 C23 -111.3(3)
N3 C21 C22 C27 74.9(3)
C27 C22 C23 C24 -1.6(5)
C21 C22 C23 C24 -175.5(3)
C22 C23 C24 C25 -0.3(5)
C23 C24 C25 C26 2.4(6)
C24 C25 C26 C27 -2.6(5)
C23 C22 C27 C26 1.4(4)
C21 C22 C27 C26 175.4(3)
C23 C22 C27 C28 -179.9(3)
C21 C22 C27 C28 -6.0(4)
C25 C26 C27 C22 0.7(5)
C25 C26 C27 C28 -177.9(3)
C22 C27 C28 C29 135.2(3)
C26 C27 C28 C29 -46.2(4)
C22 C27 C28 C33 -46.2(4)
C26 C27 C28 C33 132.4(3)
C33 C28 C29 C30 -0.3(5)
C27 C28 C29 C30 178.3(3)
C28 C29 C30 C31 -1.2(6)
C29 C30 C31 C32 1.0(6)
C30 C31 C32 C33 0.7(6)
C31 C32 C33 C28 -2.2(5)
C31 C32 C33 C34 179.6(3)
C29 C28 C33 C32 1.9(4)
C27 C28 C33 C32 -176.7(3)
C29 C28 C33 C34 -179.8(3)
C27 C28 C33 C34 1.6(4)
C32 C33 C34 N3 -107.7(3)
C28 C33 C34 N3 74.0(3)
N3 C35 C36 N4 -30.5(3)
N3 C35 C36 C37 149.0(3)
N4 C36 C37 C38 0.9(5)
C35 C36 C37 C38 -178.5(3)
C36 C37 C38 C39 -0.3(5)
C37 C38 C39 C40 -0.1(6)
C38 C39 C40 N4 -0.3(6)
C16 C15 N1 C14 162.6(3)
C16 C15 N1 C1 -75.7(3)
C16 C15 N1 Cu 38.2(3)
C13 C14 N1 C15 72.3(3)
C13 C14 N1 C1 -48.1(4)
C13 C14 N1 Cu -171.7(2)
C2 C1 N1 C15 -160.8(3)
C2 C1 N1 C14 -39.6(4)
C2 C1 N1 Cu 88.8(3)
C17 C16 N2 C20 -0.1(5)
C15 C16 N2 C20 -177.8(3)
C17 C16 N2 Cu 178.6(3)
C15 C16 N2 Cu 0.9(4)
C19 C20 N2 C16 1.7(5)
C19 C20 N2 Cu -176.9(3)
C36 C35 N3 C34 169.1(2)
C36 C35 N3 C21 -70.0(3)
C36 C35 N3 Cu 43.2(2)
C33 C34 N3 C35 70.3(3)
C33 C34 N3 C21 -49.1(3)
C33 C34 N3 Cu -174.57(18)
C22 C21 N3 C35 -158.2(2)
C22 C21 N3 C34 -37.9(3)
C22 C21 N3 Cu 93.4(2)
C37 C36 N4 C40 -1.2(4)
C35 C36 N4 C40 178.3(3)
C37 C36 N4 Cu 177.5(2)
C35 C36 N4 Cu -2.9(3)
C39 C40 N4 C36 0.9(5)
C39 C40 N4 Cu -177.8(3)
C16 N2 Cu N4 -52.7(7)
C20 N2 Cu N4 125.9(6)
C16 N2 Cu N1 17.1(2)
C20 N2 Cu N1 -164.3(3)
C16 N2 Cu N3 -106.5(2)
C20 N2 Cu N3 72.2(3)
C16 N2 Cu Cl1 135.5(2)
C20 N2 Cu Cl1 -45.8(3)
C36 N4 Cu N2 -32.4(7)
C40 N4 Cu N2 146.3(6)
C36 N4 Cu N1 -100.9(2)
C40 N4 Cu N1 77.8(3)
C36 N4 Cu N3 22.5(2)
C40 N4 Cu N3 -158.8(3)
C36 N4 Cu Cl1 139.3(2)
C40 N4 Cu Cl1 -42.0(3)
C15 N1 Cu N2 -29.90(19)
C14 N1 Cu N2 -150.1(2)
C1 N1 Cu N2 84.7(2)
C15 N1 Cu N4 140.77(19)
C14 N1 Cu N4 20.6(2)
C1 N1 Cu N4 -104.6(2)
C15 N1 Cu N3 59.7(2)
C14 N1 Cu N3 -60.5(2)
C1 N1 Cu N3 174.27(17)
C15 N1 Cu Cl1 -118.14(18)
C14 N1 Cu Cl1 121.7(2)
C1 N1 Cu Cl1 -3.6(2)
C35 N3 Cu N2 136.63(17)
C34 N3 Cu N2 16.8(2)
C21 N3 Cu N2 -110.01(18)
C35 N3 Cu N4 -35.27(17)
C34 N3 Cu N4 -155.1(2)
C21 N3 Cu N4 78.09(18)
C35 N3 Cu N1 54.65(19)
C34 N3 Cu N1 -65.2(2)
C21 N3 Cu N1 168.02(16)
C35 N3 Cu Cl1 -127.50(14)
C34 N3 Cu Cl1 112.70(17)
C21 N3 Cu Cl1 -14.14(18)
